data_7718810
loop_
_publ_author_name
'Zacher, 3rd, Peter A'
'Unruh, Daniel K.'
'Daly, Scott R.'

_publ_section_title
;
 Synthesis of bulky hydride ligands: <i>m</i>-terphenylborohydride
 complexes with trivalent uranium and neodymium.
;
_journal_issue 23
_journal_name_full 'Dalton transactions (Cambridge, England : 2003)'
_journal_page_first 9135
_journal_page_last 9139
_journal_paper_doi 10.1039/d5dt01076d
_journal_volume 54
_journal_year 2025
_chemical_formula_moiety 'C110 H162.58 B3 O4 U, 2(C5 H12)'
_chemical_formula_sum 'C120 H186.58 B3 O4 U'
_chemical_formula_weight 1963.72
_chemical_properties_physical Air-sensitive
_space_group_crystal_system monoclinic
_space_group_IT_number 15
_space_group_name_Hall '-C 2yc'
_space_group_name_H-M_alt 'C 1 2/c 1'
_atom_sites_solution_hydrogens geom
_audit_creation_date 2025-05-06
_audit_creation_method
;
Olex2 1.5
(compiled 2025.04.05 svn.rf049d14d for OlexSys, GUI svn.r7221)
;
_audit_update_record
;
2025-05-07 deposited with the CCDC.	2025-05-13 downloaded from the CCDC.
;
_cell_angle_alpha 90
_cell_angle_beta 92.2340(10)
_cell_angle_gamma 90
_cell_formula_units_Z 4
_cell_length_a 22.7381(6)
_cell_length_b 16.4819(5)
_cell_length_c 30.7694(10)
_cell_measurement_reflns_used 9671
_cell_measurement_temperature 100.00
_cell_measurement_theta_max 26.375
_cell_measurement_theta_min 2.471
_cell_volume 11522.6(6)
_computing_cell_refinement 'SAINT V8.40B (?, 2016)'
_computing_data_reduction 'SAINT V8.40B (?, 2016)'
_computing_molecular_graphics 'Olex2 1.5 (Dolomanov et al., 2009)'
_computing_publication_material 'Olex2 1.5 (Dolomanov et al., 2009)'
_computing_structure_refinement 'SHELXL 2016/4 (Sheldrick, 2015)'
_computing_structure_solution 'SHELXT 2018/2 (Sheldrick, 2018)'
_diffrn_ambient_temperature 100.00
_diffrn_measured_fraction_theta_full 0.997
_diffrn_measured_fraction_theta_max 0.997
_diffrn_measurement_device_type 'Bruker D8 VENTURE DUO'
_diffrn_radiation_type MoK\a
_diffrn_radiation_wavelength 0.71073
_diffrn_reflns_av_R_equivalents 0.0528
_diffrn_reflns_av_unetI/netI 0.0221
_diffrn_reflns_Laue_measured_fraction_full 0.997
_diffrn_reflns_Laue_measured_fraction_max 0.997
_diffrn_reflns_limit_h_max 28
_diffrn_reflns_limit_h_min -27
_diffrn_reflns_limit_k_max 20
_diffrn_reflns_limit_k_min -20
_diffrn_reflns_limit_l_max 38
_diffrn_reflns_limit_l_min -38
_diffrn_reflns_number 126317
_diffrn_reflns_point_group_measured_fraction_full 0.997
_diffrn_reflns_point_group_measured_fraction_max 0.997
_diffrn_reflns_theta_full 25.242
_diffrn_reflns_theta_max 26.411
_diffrn_reflns_theta_min 1.998
_diffrn_source_current 1.4
_diffrn_source_power 0.07
_diffrn_source_voltage 50.0
_exptl_absorpt_coefficient_mu 1.456
_exptl_absorpt_correction_T_max 0.7454
_exptl_absorpt_correction_T_min 0.7037
_exptl_absorpt_correction_type multi-scan
_exptl_absorpt_process_details
;
SADABS-2016/2 (Bruker,2016/2) was used for absorption correction.
wR2(int) was 0.0788 before and 0.0534 after correction.
The Ratio of minimum to maximum transmission is 0.9441.
The \l/2 correction factor is Not present.
;
_exptl_crystal_colour 'clear orangish orange'
_exptl_crystal_colour_lustre clear
_exptl_crystal_colour_modifier orangish
_exptl_crystal_colour_primary orange
_exptl_crystal_density_diffrn 1.132
_exptl_crystal_description block
_exptl_crystal_F_000 4182
_exptl_crystal_preparation 'Salt Metathesis'
_exptl_crystal_recrystallization_method 'Concentrate and cool'
_exptl_crystal_size_max 0.184
_exptl_crystal_size_mid 0.177
_exptl_crystal_size_min 0.081
_refine_diff_density_max 1.865
_refine_diff_density_min -0.822
_refine_diff_density_rms 0.069
_refine_ls_extinction_method none
_refine_ls_goodness_of_fit_ref 1.154
_refine_ls_hydrogen_treatment constr
_refine_ls_matrix_type full
_refine_ls_number_parameters 794
_refine_ls_number_reflns 11804
_refine_ls_number_restraints 522
_refine_ls_restrained_S_all 1.171
_refine_ls_R_factor_all 0.0319
_refine_ls_R_factor_gt 0.0299
_refine_ls_shift/su_max 0.001
_refine_ls_shift/su_mean 0.000
_refine_ls_structure_factor_coef Fsqd
_refine_ls_weighting_details 'w=1/[\s^2^(Fo^2^)+(0.0307P)^2^+23.3190P] where P=(Fo^2^+2Fc^2^)/3'
_refine_ls_weighting_scheme calc
_refine_ls_wR_factor_gt 0.0698
_refine_ls_wR_factor_ref 0.0706
_reflns_Friedel_coverage 0.000
_reflns_number_gt 11341
_reflns_number_total 11804
_reflns_threshold_expression 'I > 2\s(I)'
_cod_data_source_file d5dt01076d2.cif
_cod_data_source_block mo_dal24_73
_cod_depositor_comments 'Adding full bibliography for 7718809--7718812.cif.'
_cod_database_code 7718810
_shelx_shelxl_version_number 2019/3
_shelx_space_group_comment
;
The symmetry employed for this shelxl refinement is uniquely defined
by the following loop, which should always be used as a source of
symmetry information in preference to the above space-group names.
They are only intended as comments.
;
_shelx_estimated_absorpt_t_max 0.891
_shelx_estimated_absorpt_t_min 0.775
_olex2_refinement_description
;
1. Fixed Uiso
 At 1.2 times of:
  All C(H) groups, All C(H,H) groups
 At 1.5 times of:
  All B(H,H,H) groups, All C(H,H,H) groups
2. Restrained distances
 C59-C60 \\sim C59-C65
 with sigma of 0.02
 C59-C66 \\sim C59-C63
 with sigma of 0.02
 C59-C62 \\sim C59-C61
 with sigma of 0.02
 C18-C21 \\sim C18-C20
 with sigma of 0.02
 C18-C19 \\sim C18-C24
 with sigma of 0.02
 C18-C23 \\sim C18-C22
 with sigma of 0.02
 C31-C35 \\sim C31-C34
 with sigma of 0.02
 C31-C33 \\sim C31-C32
 with sigma of 0.02
 C31-C37 \\sim C31-C36
 with sigma of 0.02
 C38-C44 \\sim C38-C43
 with sigma of 0.02
 C38-C40 \\sim C38-C39
 with sigma of 0.02
 C38-C42 \\sim C38-C41
 with sigma of 0.02
 O1-C69 \\sim O1-C68
 with sigma of 0.02
 O2-C70 \\sim O2-C71
 with sigma of 0.02
 C69-C70 \\sim C68-C71
 with sigma of 0.02
 O1-C70 \\sim O1-C71
 with sigma of 0.04
 O2-C69 \\sim O2-C68
 with sigma of 0.04
 C73-C74 \\sim C82-C80
 with sigma of 0.02
 C74-C75 \\sim C80-C79
 with sigma of 0.02
 C75-C81 \\sim C79-C78
 with sigma of 0.02
 C81-C76 \\sim C78-C77
 with sigma of 0.02
 C73-C75 \\sim C82-C79
 with sigma of 0.04
 C74-C81 \\sim C80-C78
 with sigma of 0.04
 C75-C76 \\sim C79-C77
 with sigma of 0.04
3. Uiso/Uaniso restraints and constraints
C31 \\sim C35 \\sim C33 \\sim C37 \\sim C34 \\sim C36 \\sim C32: within 2A with
sigma of 0.01 and sigma for terminal atoms of 0.02 within 2A
C18 \\sim C21 \\sim C19 \\sim C23 \\sim C20 \\sim C24 \\sim C22: within 2A with
sigma of 0.01 and sigma for terminal atoms of 0.02 within 2A
C38 \\sim C44 \\sim C40 \\sim C42 \\sim C43 \\sim C39 \\sim C41: within 2A with
sigma of 0.01 and sigma for terminal atoms of 0.02 within 2A
C75 \\sim C81 \\sim C76 \\sim C82 \\sim C80 \\sim C79 \\sim C78 \\sim C77 \\sim
C73 \\sim C74: within 2A with sigma of 0.01 and sigma for terminal atoms of
0.02 within 2A
Uanis(C71) \\sim Ueq: with sigma of 0.001 and sigma for terminal atoms of 0.002
4. Rigid body (RIGU) restrains
 C31, C35, C33, C37, C34, C36, C32
 with sigma for 1-2 distances of 0.001 and sigma for 1-3 distances of 0.001
 C18, C21, C19, C23, C20, C24, C22
 with sigma for 1-2 distances of 0.001 and sigma for 1-3 distances of 0.001
 C38, C44, C40, C42, C43, C39, C41
 with sigma for 1-2 distances of 0.001 and sigma for 1-3 distances of 0.001
 C73, C74, C75, C81, C82, C80, C79, C78, C76, C77
 with sigma for 1-2 distances of 0.001 and sigma for 1-3 distances of 0.001
5. Others
 Sof(C61)=Sof(H61A)=Sof(H61B)=Sof(H61C)=Sof(C63)=Sof(H63A)=Sof(H63B)=Sof(H63C)=
 Sof(C65)=Sof(H65A)=Sof(H65B)=Sof(H65C)=1-FVAR(1)
 Sof(C60)=Sof(H60A)=Sof(H60B)=Sof(H60C)=Sof(C66)=Sof(H66A)=Sof(H66B)=Sof(H66C)=
 Sof(C62)=Sof(H62A)=Sof(H62B)=Sof(H62C)=FVAR(1)
 Sof(C20)=Sof(H20A)=Sof(H20B)=Sof(H20C)=Sof(C24)=Sof(H24A)=Sof(H24B)=Sof(H24C)=
 Sof(C22)=Sof(H22A)=Sof(H22B)=Sof(H22C)=1-FVAR(2)
 Sof(C21)=Sof(H21A)=Sof(H21B)=Sof(H21C)=Sof(C19)=Sof(H19A)=Sof(H19B)=Sof(H19C)=
 Sof(C23)=Sof(H23A)=Sof(H23B)=Sof(H23C)=FVAR(2)
 Sof(C34)=Sof(H34A)=Sof(H34B)=Sof(H34C)=Sof(C36)=Sof(H36A)=Sof(H36B)=Sof(H36C)=
 Sof(C32)=Sof(H32A)=Sof(H32B)=Sof(H32C)=1-FVAR(3)
 Sof(C35)=Sof(H35A)=Sof(H35B)=Sof(H35C)=Sof(C33)=Sof(H33A)=Sof(H33B)=Sof(H33C)=
 Sof(C37)=Sof(H37A)=Sof(H37B)=Sof(H37C)=FVAR(3)
 Sof(C43)=Sof(H43A)=Sof(H43B)=Sof(H43C)=Sof(C39)=Sof(H39A)=Sof(H39B)=Sof(H39C)=
 Sof(C41)=Sof(H41A)=Sof(H41B)=Sof(H41C)=1-FVAR(4)
 Sof(C44)=Sof(H44A)=Sof(H44B)=Sof(H44C)=Sof(C40)=Sof(H40A)=Sof(H40B)=Sof(H40C)=
 Sof(C42)=Sof(H42A)=Sof(H42B)=Sof(H42C)=FVAR(4)
 Sof(C68)=Sof(H68A)=Sof(H68B)=Sof(C71)=Sof(H71A)=Sof(H71B)=1-FVAR(5)
 Sof(C69)=Sof(H69A)=Sof(H69B)=Sof(C70)=Sof(H70)=FVAR(5)
 Sof(C82)=Sof(H82A)=Sof(H82B)=Sof(H82C)=Sof(C80)=Sof(H80A)=Sof(H80B)=Sof(C79)=
 Sof(H79A)=Sof(H79B)=Sof(C78)=Sof(H78A)=Sof(H78B)=Sof(C77)=Sof(H77A)=Sof(H77B)=
 Sof(H77C)=1-FVAR(6)
 Sof(C73)=Sof(H73A)=Sof(H73B)=Sof(H73C)=Sof(C74)=Sof(H74A)=Sof(H74B)=Sof(C75)=
 Sof(H75A)=Sof(H75B)=Sof(C81)=Sof(H81A)=Sof(H81B)=Sof(C76)=Sof(H76A)=Sof(H76B)=
 Sof(H76C)=FVAR(6)
 Fixed Sof: H2A(0.5) H2B(0.5) H2C(0.5)
6.a Secondary CH2 refined with riding coordinates:
 C69(H69A,H69B), C74(H74A,H74B), C75(H75A,H75B), C81(H81A,H81B), C68(H68A,
 H68B), C71(H71A,H71B), C80(H80A,H80B), C79(H79A,H79B), C78(H78A,H78B)
6.b Aromatic/amide H refined with riding coordinates:
 C12(H12), C54(H54), C5(H5), C47(H47), C10(H10), C30(H30), C50(H50), C8(H8),
 C52(H52), C28(H28), C4(H4), C26(H26), C3(H3), C48(H48), C70(H70)
6.c Idealised Me refined as rotating group:
 B2(H2A,H2B,H2C), C58(H58A,H58B,H58C), C67(H67A,H67B,H67C), C56(H56A,H56B,
 H56C), B1(H1A,H1B,H1C), C57(H57A,H57B,H57C), C72(H72A,H72B,H72C), C17(H17A,
 H17B,H17C), C15(H15A,H15B,H15C), C35(H35A,H35B,H35C), C33(H33A,H33B,H33C),
 C14(H14A,H14B,H14C), C37(H37A,H37B,H37C), C60(H60A,H60B,H60C), C21(H21A,H21B,
 H21C), C44(H44A,H44B,H44C), C66(H66A,H66B,H66C), C62(H62A,H62B,H62C), C73(H73A,
 H73B,H73C), C40(H40A,H40B,H40C), C42(H42A,H42B,H42C), C19(H19A,H19B,H19C),
 C23(H23A,H23B,H23C), C76(H76A,H76B,H76C), C61(H61A,H61B,H61C), C63(H63A,H63B,
 H63C), C65(H65A,H65B,H65C), C20(H20A,H20B,H20C), C24(H24A,H24B,H24C), C22(H22A,
 H22B,H22C), C34(H34A,H34B,H34C), C36(H36A,H36B,H36C), C32(H32A,H32B,H32C),
 C43(H43A,H43B,H43C), C39(H39A,H39B,H39C), C41(H41A,H41B,H41C), C82(H82A,H82B,
 H82C), C77(H77A,H77B,H77C)
;
_olex2_submission_special_instructions 'No special instructions were received'

loop_
_space_group_symop_operation_xyz
'x, y, z'
'-x, y, -z+1/2'
'x+1/2, y+1/2, z'
'-x+1/2, y+1/2, -z+1/2'
'-x, -y, -z'
'x, -y, z-1/2'
'-x+1/2, -y+1/2, -z'
'x+1/2, -y+1/2, z-1/2'

loop_
_atom_site_label
_atom_site_type_symbol
_atom_site_fract_x
_atom_site_fract_y
_atom_site_fract_z
_atom_site_U_iso_or_equiv
_atom_site_adp_type
_atom_site_occupancy
_atom_site_site_symmetry_order
_atom_site_calc_flag
_atom_site_refinement_flags_posn
_atom_site_refinement_flags_adp
_atom_site_refinement_flags_occupancy
_atom_site_disorder_assembly
_atom_site_disorder_group
U1 U 0.500000 0.23659(2) 0.250000 0.01540(4) Uani 1 2 d S T P A .
O1 O 0.47870(9) 0.24756(11) 0.16675(6) 0.0330(4) Uani 1 1 d D . . . .
O2 O 0.51148(8) 0.09589(11) 0.20077(6) 0.0305(4) Uani 1 1 d D . . . .
C45 C 0.500000 0.4992(2) 0.250000 0.0178(6) Uani 1 2 d S T P A .
C53 C 0.67885(10) 0.45039(14) 0.32244(8) 0.0209(5) Uani 1 1 d . . . . .
C12 C 0.34128(10) 0.02551(15) 0.18411(8) 0.0210(5) Uani 1 1 d . . . . .
H12 H 0.349333 0.001482 0.211768 0.025 Uiso 1 1 calc R U . . .
C6 C 0.28517(10) 0.13526(13) 0.22144(8) 0.0178(4) Uani 1 1 d . . . . .
C46 C 0.53698(10) 0.54563(14) 0.27896(8) 0.0200(5) Uani 1 1 d . . . . .
C7 C 0.31218(10) 0.10049(14) 0.18160(8) 0.0197(5) Uani 1 1 d . . . . .
C54 C 0.63182(10) 0.47117(14) 0.29443(8) 0.0198(5) Uani 1 1 d . . . . .
H54 H 0.633481 0.458989 0.264330 0.024 Uiso 1 1 calc R U . . .
C49 C 0.58226(10) 0.50964(14) 0.30996(8) 0.0198(5) Uani 1 1 d . . . . .
C11 C 0.35867(10) -0.01456(15) 0.14667(8) 0.0234(5) Uani 1 1 d . . . . .
C1 C 0.31745(10) 0.17425(13) 0.25575(8) 0.0179(4) Uani 1 1 d . . . . .
C5 C 0.22451(10) 0.12337(14) 0.22359(8) 0.0220(5) Uani 1 1 d . . . . .
H5 H 0.203429 0.099296 0.199645 0.026 Uiso 1 1 calc R U . . .
C29 C 0.35765(11) 0.33311(15) 0.37944(8) 0.0247(5) Uani 1 1 d . . . . .
C47 C 0.53537(10) 0.63036(15) 0.27950(9) 0.0249(5) Uani 1 1 d . . . . .
H47 H 0.558984 0.659042 0.300503 0.030 Uiso 1 1 calc R U . . .
C25 C 0.31610(10) 0.22366(15) 0.33474(8) 0.0220(5) Uani 1 1 d . . . . .
C10 C 0.34830(12) 0.02406(16) 0.10654(8) 0.0273(5) Uani 1 1 d . . . . .
H10 H 0.360539 -0.001992 0.080875 0.033 Uiso 1 1 calc R U . . .
C30 C 0.33360(10) 0.30381(15) 0.33985(8) 0.0236(5) Uani 1 1 d . . . . .
H30 H 0.329155 0.339853 0.315852 0.028 Uiso 1 1 calc R U . . .
C50 C 0.57933(11) 0.52529(15) 0.35421(8) 0.0244(5) Uani 1 1 d . . . . .
H50 H 0.545564 0.551636 0.364750 0.029 Uiso 1 1 calc R U . . .
C55 C 0.73549(10) 0.41097(14) 0.30608(9) 0.0235(5) Uani 1 1 d . . . . .
C9 C 0.32083(13) 0.09893(15) 0.10299(8) 0.0290(6) Uani 1 1 d . . . . .
C8 C 0.30191(11) 0.13525(15) 0.14105(8) 0.0249(5) Uani 1 1 d . . . . .
H8 H 0.281358 0.185378 0.139023 0.030 Uiso 1 1 calc R U . . .
C2 C 0.28640(10) 0.19225(13) 0.29361(8) 0.0198(5) Uani 1 1 d . . . . .
C52 C 0.67431(11) 0.46617(15) 0.36653(9) 0.0255(5) Uani 1 1 d . . . . .
H52 H 0.706082 0.451204 0.385844 0.031 Uiso 1 1 calc R U . . .
B2 B 0.500000 0.4011(2) 0.250000 0.0177(7) Uani 1 2 d S T P . .
H2A H 0.451598 0.376829 0.239969 0.027 Uiso 0.5 1 calc R U P A .
H2B H 0.514072 0.376829 0.285677 0.027 Uiso 0.5 1 calc R U P . .
H2C H 0.534330 0.376829 0.224354 0.027 Uiso 0.5 1 calc R U P . .
C51 C 0.62512(11) 0.50302(16) 0.38362(8) 0.0259(5) Uani 1 1 d . . . . .
C28 C 0.36564(13) 0.27859(18) 0.41344(9) 0.0349(6) Uani 1 1 d . . . . .
H28 H 0.382213 0.297454 0.440400 0.042 Uiso 1 1 calc R U . . .
C4 C 0.19460(11) 0.14603(15) 0.25995(9) 0.0253(5) Uani 1 1 d . . . . .
H4 H 0.153107 0.139775 0.260569 0.030 Uiso 1 1 calc R U . . .
C58 C 0.73179(12) 0.39511(16) 0.25711(9) 0.0297(6) Uani 1 1 d . . . . .
H58A H 0.698049 0.359870 0.250027 0.045 Uiso 1 1 calc R U . . .
H58B H 0.768021 0.368570 0.248339 0.045 Uiso 1 1 calc R U . . .
H58C H 0.726916 0.446726 0.241577 0.045 Uiso 1 1 calc R U . . .
C26 C 0.32463(13) 0.17098(17) 0.36989(9) 0.0344(6) Uani 1 1 d . . . . .
H26 H 0.312681 0.115994 0.366755 0.041 Uiso 1 1 calc R U . . .
C67 C 0.43686(15) 0.30237(19) 0.14701(9) 0.0401(7) Uani 1 1 d . . . . .
H67A H 0.397349 0.278814 0.147896 0.060 Uiso 1 1 calc R U . . .
H67B H 0.446676 0.311945 0.116706 0.060 Uiso 1 1 calc R U . . .
H67C H 0.437873 0.353910 0.162902 0.060 Uiso 1 1 calc R U . . .
C56 C 0.78862(11) 0.46602(16) 0.31635(10) 0.0315(6) Uani 1 1 d . . . . .
H56A H 0.782848 0.518211 0.301534 0.047 Uiso 1 1 calc R U . . .
H56B H 0.824389 0.440075 0.306251 0.047 Uiso 1 1 calc R U . . .
H56C H 0.792576 0.474932 0.347815 0.047 Uiso 1 1 calc R U . . .
C31 C 0.37216(12) 0.42370(16) 0.38391(9) 0.0308(5) Uani 1 1 d D U . . .
C3 C 0.22593(11) 0.17791(15) 0.29541(9) 0.0241(5) Uani 1 1 d . . . . .
H3 H 0.206171 0.190185 0.321248 0.029 Uiso 1 1 calc R U . . .
B1 B 0.38411(11) 0.20253(17) 0.25089(9) 0.0197(5) Uani 1 1 d . . . . .
H1A H 0.410177 0.151941 0.231240 0.030 Uiso 1 1 calc R U . A .
H1B H 0.407227 0.211244 0.286312 0.030 Uiso 1 1 calc R U . . .
H1C H 0.384978 0.265634 0.231474 0.030 Uiso 1 1 calc R U . . .
C48 C 0.500000 0.6732(2) 0.250000 0.0271(8) Uani 1 2 d S T P . .
H48 H 0.500003 0.730886 0.249998 0.033 Uiso 1 2 calc R U P . .
C57 C 0.74417(12) 0.32891(15) 0.32870(10) 0.0297(6) Uani 1 1 d . . . . .
H57A H 0.749139 0.337245 0.360167 0.045 Uiso 1 1 calc R U . . .
H57B H 0.779282 0.302325 0.317910 0.045 Uiso 1 1 calc R U . . .
H57C H 0.709643 0.294616 0.322518 0.045 Uiso 1 1 calc R U . . .
C27 C 0.35012(15) 0.1965(2) 0.40941(9) 0.0411(7) Uani 1 1 d . . . . .
C13 C 0.38426(12) -0.10114(16) 0.14767(9) 0.0289(6) Uani 1 1 d . . . . .
C69 C 0.46852(16) 0.1699(2) 0.14327(12) 0.0258(11) Uani 0.712(8) 1 d D . P A 1
H69A H 0.467963 0.179095 0.111462 0.031 Uiso 0.712(8) 1 calc R U P A 1
H69B H 0.430263 0.146288 0.150922 0.031 Uiso 0.712(8) 1 calc R U P A 1
C59 C 0.62134(13) 0.52297(19) 0.43213(9) 0.0366(7) Uani 1 1 d D . . . .
C72 C 0.55577(15) 0.0360(2) 0.21184(15) 0.0576(11) Uani 1 1 d . . . . .
H72A H 0.594432 0.056187 0.203897 0.086 Uiso 1 1 calc R U . . .
H72B H 0.546866 -0.014370 0.195965 0.086 Uiso 1 1 calc R U . . .
H72C H 0.556108 0.025380 0.243190 0.086 Uiso 1 1 calc R U . . .
C70 C 0.5181(2) 0.1134(3) 0.15671(13) 0.0337(11) Uani 0.712(8) 1 d D . P A 1
H70 H 0.547980 0.093511 0.138778 0.040 Uiso 0.712(8) 1 calc R U P A 1
C17 C 0.39979(16) -0.1299(2) 0.19369(11) 0.0478(8) Uani 1 1 d . . . . .
H17A H 0.416724 -0.184512 0.192662 0.072 Uiso 1 1 calc R U . . .
H17B H 0.364151 -0.131056 0.210592 0.072 Uiso 1 1 calc R U . . .
H17C H 0.428489 -0.092658 0.207449 0.072 Uiso 1 1 calc R U . . .
C18 C 0.30870(17) 0.14052(19) 0.05863(10) 0.0468(7) Uani 1 1 d D U . . .
C15 C 0.43966(14) -0.1058(2) 0.12087(12) 0.0465(8) Uani 1 1 d . . . . .
H15A H 0.470158 -0.070373 0.133894 0.070 Uiso 1 1 calc R U . . .
H15B H 0.430142 -0.088089 0.091006 0.070 Uiso 1 1 calc R U . . .
H15C H 0.454054 -0.161802 0.120578 0.070 Uiso 1 1 calc R U . . .
C35 C 0.39897(19) 0.4438(2) 0.42905(12) 0.0435(10) Uani 0.865(6) 1 d D U P B 1
H35A H 0.371171 0.428863 0.451250 0.065 Uiso 0.865(6) 1 calc R U P B 1
H35B H 0.407236 0.502079 0.430893 0.065 Uiso 0.865(6) 1 calc R U P B 1
H35C H 0.435644 0.413324 0.433890 0.065 Uiso 0.865(6) 1 calc R U P B 1
C33 C 0.4148(2) 0.4490(2) 0.34994(13) 0.0452(10) Uani 0.865(6) 1 d D U P B 1
H33A H 0.450566 0.415874 0.352961 0.068 Uiso 0.865(6) 1 calc R U P B 1
H33B H 0.425028 0.506305 0.353961 0.068 Uiso 0.865(6) 1 calc R U P B 1
H33C H 0.396541 0.441048 0.320880 0.068 Uiso 0.865(6) 1 calc R U P B 1
C14 C 0.33776(14) -0.15888(18) 0.12714(12) 0.0433(7) Uani 1 1 d . . . . .
H14A H 0.353659 -0.214122 0.126600 0.065 Uiso 1 1 calc R U . . .
H14B H 0.327585 -0.141251 0.097375 0.065 Uiso 1 1 calc R U . . .
H14C H 0.302430 -0.158027 0.144393 0.065 Uiso 1 1 calc R U . . .
C38 C 0.3601(2) 0.1382(2) 0.44813(11) 0.0658(10) Uani 1 1 d D U . . .
C37 C 0.31480(17) 0.4720(2) 0.37783(18) 0.0493(11) Uani 0.865(6) 1 d D U P B 1
H37A H 0.296792 0.460490 0.349035 0.074 Uiso 0.865(6) 1 calc R U P B 1
H37B H 0.323329 0.530131 0.380288 0.074 Uiso 0.865(6) 1 calc R U P B 1
H37C H 0.287615 0.456220 0.400287 0.074 Uiso 0.865(6) 1 calc R U P B 1
C60 C 0.6269(2) 0.6140(3) 0.43763(13) 0.0522(13) Uani 0.819(6) 1 d D . P C 1
H60A H 0.595664 0.641029 0.420201 0.078 Uiso 0.819(6) 1 calc R U P C 1
H60B H 0.665355 0.631786 0.427894 0.078 Uiso 0.819(6) 1 calc R U P C 1
H60C H 0.623275 0.628149 0.468344 0.078 Uiso 0.819(6) 1 calc R U P C 1
C21 C 0.3337(4) 0.2244(3) 0.0592(2) 0.0446(14) Uani 0.558(5) 1 d D U P D 1
H21A H 0.317218 0.255310 0.083075 0.067 Uiso 0.558(5) 1 calc R U P D 1
H21B H 0.323636 0.251367 0.031508 0.067 Uiso 0.558(5) 1 calc R U P D 1
H21C H 0.376581 0.221586 0.063401 0.067 Uiso 0.558(5) 1 calc R U P D 1
C44 C 0.3508(3) 0.0485(2) 0.43469(14) 0.0668(13) Uani 0.907(5) 1 d D U P E 1
H44A H 0.309571 0.040070 0.425268 0.100 Uiso 0.907(5) 1 calc R U P E 1
H44B H 0.360596 0.013207 0.459577 0.100 Uiso 0.907(5) 1 calc R U P E 1
H44C H 0.376297 0.035328 0.410731 0.100 Uiso 0.907(5) 1 calc R U P E 1
C66 C 0.5613(2) 0.4947(4) 0.44819(14) 0.0609(15) Uani 0.819(6) 1 d D . P C 1
H66A H 0.558222 0.509212 0.478909 0.091 Uiso 0.819(6) 1 calc R U P C 1
H66B H 0.557903 0.435767 0.444881 0.091 Uiso 0.819(6) 1 calc R U P C 1
H66C H 0.529636 0.521287 0.430993 0.091 Uiso 0.819(6) 1 calc R U P C 1
C62 C 0.6692(2) 0.4796(3) 0.45955(12) 0.0513(13) Uani 0.819(6) 1 d D . P C 1
H62A H 0.707959 0.499741 0.451748 0.077 Uiso 0.819(6) 1 calc R U P C 1
H62B H 0.666957 0.421058 0.454041 0.077 Uiso 0.819(6) 1 calc R U P C 1
H62C H 0.663456 0.490053 0.490444 0.077 Uiso 0.819(6) 1 calc R U P C 1
C73 C 0.4132(2) 0.7875(3) 0.32541(17) 0.0602(11) Uani 0.843(4) 1 d D U P F 1
H73A H 0.389073 0.792323 0.298441 0.090 Uiso 0.843(4) 1 calc R U P F 1
H73B H 0.454828 0.793702 0.318962 0.090 Uiso 0.843(4) 1 calc R U P F 1
H73C H 0.401954 0.829820 0.345835 0.090 Uiso 0.843(4) 1 calc R U P F 1
C74 C 0.40401(19) 0.7088(3) 0.34451(16) 0.0568(10) Uani 0.843(4) 1 d D U P F 1
H74A H 0.414230 0.666394 0.323317 0.068 Uiso 0.843(4) 1 calc R U P F 1
H74B H 0.361786 0.702692 0.350523 0.068 Uiso 0.843(4) 1 calc R U P F 1
C40 C 0.3182(3) 0.1600(3) 0.48338(14) 0.0877(15) Uani 0.907(5) 1 d D U P E 1
H40A H 0.327050 0.214920 0.494041 0.131 Uiso 0.907(5) 1 calc R U P E 1
H40B H 0.322924 0.121335 0.507443 0.131 Uiso 0.907(5) 1 calc R U P E 1
H40C H 0.277656 0.158046 0.471483 0.131 Uiso 0.907(5) 1 calc R U P E 1
C75 C 0.4411(2) 0.6954(3) 0.38736(16) 0.0626(11) Uani 0.843(4) 1 d D U P F 1
H75A H 0.435174 0.638851 0.397055 0.075 Uiso 0.843(4) 1 calc R U P F 1
H75B H 0.483199 0.701509 0.380959 0.075 Uiso 0.843(4) 1 calc R U P F 1
C42 C 0.4248(3) 0.1441(3) 0.46558(17) 0.0881(16) Uani 0.907(5) 1 d D U P E 1
H42A H 0.451233 0.131259 0.442148 0.132 Uiso 0.907(5) 1 calc R U P E 1
H42B H 0.431288 0.105485 0.489506 0.132 Uiso 0.907(5) 1 calc R U P E 1
H42C H 0.432712 0.199271 0.476123 0.132 Uiso 0.907(5) 1 calc R U P E 1
C81 C 0.4286(2) 0.7478(4) 0.4221(2) 0.0789(14) Uani 0.843(4) 1 d D U P F 1
H81A H 0.385790 0.746591 0.426951 0.095 Uiso 0.843(4) 1 calc R U P F 1
H81B H 0.439242 0.804048 0.414291 0.095 Uiso 0.843(4) 1 calc R U P F 1
C19 C 0.2360(3) 0.1580(4) 0.05550(18) 0.0518(14) Uani 0.558(5) 1 d D U P D 1
H19A H 0.214774 0.106427 0.057084 0.078 Uiso 0.558(5) 1 calc R U P D 1
H19B H 0.225504 0.184999 0.027881 0.078 Uiso 0.558(5) 1 calc R U P D 1
H19C H 0.225163 0.192948 0.079706 0.078 Uiso 0.558(5) 1 calc R U P D 1
C23 C 0.3198(4) 0.0930(4) 0.02047(18) 0.0533(16) Uani 0.558(5) 1 d D U P D 1
H23A H 0.362055 0.082240 0.019187 0.080 Uiso 0.558(5) 1 calc R U P D 1
H23B H 0.306311 0.122896 -0.005581 0.080 Uiso 0.558(5) 1 calc R U P D 1
H23C H 0.298446 0.041402 0.021866 0.080 Uiso 0.558(5) 1 calc R U P D 1
C76 C 0.4642(4) 0.7225(6) 0.4668(3) 0.124(3) Uani 0.843(4) 1 d D U P F 1
H76A H 0.505085 0.709776 0.460483 0.186 Uiso 0.843(4) 1 calc R U P F 1
H76B H 0.445631 0.674695 0.479374 0.186 Uiso 0.843(4) 1 calc R U P F 1
H76C H 0.463349 0.767587 0.487500 0.186 Uiso 0.843(4) 1 calc R U P F 1
C61 C 0.6780(8) 0.5712(15) 0.4483(7) 0.062(7) Uani 0.181(6) 1 d D . P C 2
H61A H 0.679323 0.623419 0.433140 0.093 Uiso 0.181(6) 1 calc R U P C 2
H61B H 0.713164 0.539555 0.442029 0.093 Uiso 0.181(6) 1 calc R U P C 2
H61C H 0.676648 0.580490 0.479672 0.093 Uiso 0.181(6) 1 calc R U P C 2
C63 C 0.6172(11) 0.4454(11) 0.4591(5) 0.060(7) Uani 0.181(6) 1 d D . P C 2
H63A H 0.649489 0.408858 0.452078 0.090 Uiso 0.181(6) 1 calc R U P C 2
H63B H 0.579480 0.418664 0.452304 0.090 Uiso 0.181(6) 1 calc R U P C 2
H63C H 0.620040 0.459072 0.490072 0.090 Uiso 0.181(6) 1 calc R U P C 2
C65 C 0.5699(9) 0.5783(17) 0.4444(6) 0.068(8) Uani 0.181(6) 1 d D . P C 2
H65A H 0.576044 0.596618 0.474560 0.101 Uiso 0.181(6) 1 calc R U P C 2
H65B H 0.532890 0.547991 0.441517 0.101 Uiso 0.181(6) 1 calc R U P C 2
H65C H 0.568126 0.625440 0.425011 0.101 Uiso 0.181(6) 1 calc R U P C 2
C20 C 0.2961(7) 0.2247(5) 0.0595(3) 0.066(2) Uani 0.442(5) 1 d D U P D 2
H20A H 0.257153 0.233268 0.071262 0.098 Uiso 0.442(5) 1 calc R U P D 2
H20B H 0.296606 0.246654 0.029914 0.098 Uiso 0.442(5) 1 calc R U P D 2
H20C H 0.325891 0.252541 0.077954 0.098 Uiso 0.442(5) 1 calc R U P D 2
C24 C 0.2712(4) 0.0869(5) 0.0295(2) 0.0456(17) Uani 0.442(5) 1 d D U P D 2
H24A H 0.289477 0.033182 0.027713 0.068 Uiso 0.442(5) 1 calc R U P D 2
H24B H 0.267567 0.110857 0.000396 0.068 Uiso 0.442(5) 1 calc R U P D 2
H24C H 0.232035 0.081488 0.041434 0.068 Uiso 0.442(5) 1 calc R U P D 2
C22 C 0.3742(4) 0.1366(6) 0.0343(3) 0.0582(18) Uani 0.442(5) 1 d D U P D 2
H22A H 0.403758 0.166621 0.051835 0.087 Uiso 0.442(5) 1 calc R U P D 2
H22B H 0.370078 0.161112 0.005281 0.087 Uiso 0.442(5) 1 calc R U P D 2
H22C H 0.386553 0.079974 0.031604 0.087 Uiso 0.442(5) 1 calc R U P D 2
C34 C 0.4341(9) 0.4343(16) 0.4058(9) 0.047(4) Uani 0.135(6) 1 d D U P B 2
H34A H 0.434124 0.413213 0.435551 0.071 Uiso 0.135(6) 1 calc R U P B 2
H34B H 0.444541 0.491969 0.406419 0.071 Uiso 0.135(6) 1 calc R U P B 2
H34C H 0.462968 0.404328 0.389172 0.071 Uiso 0.135(6) 1 calc R U P B 2
C36 C 0.3246(11) 0.4724(16) 0.4050(10) 0.048(4) Uani 0.135(6) 1 d D U P B 2
H36A H 0.287243 0.465183 0.388455 0.072 Uiso 0.135(6) 1 calc R U P B 2
H36B H 0.335420 0.529952 0.405199 0.072 Uiso 0.135(6) 1 calc R U P B 2
H36C H 0.320342 0.453588 0.434896 0.072 Uiso 0.135(6) 1 calc R U P B 2
C32 C 0.3833(12) 0.4668(13) 0.3393(6) 0.035(3) Uani 0.135(6) 1 d D U P B 2
H32A H 0.409925 0.433576 0.322372 0.053 Uiso 0.135(6) 1 calc R U P B 2
H32B H 0.401192 0.520154 0.344763 0.053 Uiso 0.135(6) 1 calc R U P B 2
H32C H 0.345833 0.473606 0.322861 0.053 Uiso 0.135(6) 1 calc R U P B 2
C43 C 0.390(2) 0.058(2) 0.4400(16) 0.078(5) Uani 0.093(5) 1 d D U P E 2
H43A H 0.374946 0.034698 0.412537 0.117 Uiso 0.093(5) 1 calc R U P E 2
H43B H 0.383010 0.020455 0.463872 0.117 Uiso 0.093(5) 1 calc R U P E 2
H43C H 0.432872 0.066860 0.438261 0.117 Uiso 0.093(5) 1 calc R U P E 2
C39 C 0.2963(12) 0.109(3) 0.4547(15) 0.077(4) Uani 0.093(5) 1 d D U P E 2
H39A H 0.272404 0.153995 0.464711 0.116 Uiso 0.093(5) 1 calc R U P E 2
H39B H 0.296713 0.065258 0.476527 0.116 Uiso 0.093(5) 1 calc R U P E 2
H39C H 0.279325 0.087977 0.427116 0.116 Uiso 0.093(5) 1 calc R U P E 2
C41 C 0.382(3) 0.188(2) 0.4892(9) 0.073(5) Uani 0.093(5) 1 d D U P E 2
H41A H 0.420512 0.211384 0.484060 0.110 Uiso 0.093(5) 1 calc R U P E 2
H41B H 0.384782 0.151799 0.514500 0.110 Uiso 0.093(5) 1 calc R U P E 2
H41C H 0.353704 0.231414 0.494638 0.110 Uiso 0.093(5) 1 calc R U P E 2
C68 C 0.5116(5) 0.1949(6) 0.1386(3) 0.038(3) Uani 0.288(8) 1 d D . P A 2
H68A H 0.554604 0.200982 0.143717 0.045 Uiso 0.288(8) 1 calc R U P A 2
H68B H 0.501165 0.204408 0.107475 0.045 Uiso 0.288(8) 1 calc R U P A 2
C71 C 0.4903(6) 0.1151(6) 0.1536(3) 0.030(3) Uani 0.288(8) 1 d D U P A 2
H71A H 0.504525 0.072169 0.134039 0.036 Uiso 0.288(8) 1 calc R U P A 2
H71B H 0.446766 0.114499 0.151668 0.036 Uiso 0.288(8) 1 calc R U P A 2
C82 C 0.4045(12) 0.8014(15) 0.3769(10) 0.075(4) Uani 0.157(4) 1 d D U P F 2
H82A H 0.377604 0.825733 0.354906 0.112 Uiso 0.157(4) 1 calc R U P F 2
H82B H 0.444641 0.802012 0.366496 0.112 Uiso 0.157(4) 1 calc R U P F 2
H82C H 0.403123 0.832651 0.403976 0.112 Uiso 0.157(4) 1 calc R U P F 2
C80 C 0.3870(13) 0.7196(16) 0.3848(8) 0.075(3) Uani 0.157(4) 1 d D U P F 2
H80A H 0.408703 0.681845 0.366200 0.091 Uiso 0.157(4) 1 calc R U P F 2
H80B H 0.344324 0.712893 0.378220 0.091 Uiso 0.157(4) 1 calc R U P F 2
C79 C 0.4017(13) 0.7014(18) 0.4341(8) 0.083(3) Uani 0.157(4) 1 d D U P F 2
H79A H 0.364096 0.699092 0.449220 0.100 Uiso 0.157(4) 1 calc R U P F 2
H79B H 0.419533 0.646648 0.436124 0.100 Uiso 0.157(4) 1 calc R U P F 2
C78 C 0.4397(15) 0.7560(17) 0.4575(10) 0.083(3) Uani 0.157(4) 1 d D U P F 2
H78A H 0.418285 0.801660 0.470533 0.100 Uiso 0.157(4) 1 calc R U P F 2
H78B H 0.471773 0.776935 0.439677 0.100 Uiso 0.157(4) 1 calc R U P F 2
C77 C 0.4629(15) 0.689(2) 0.4937(11) 0.089(6) Uani 0.157(4) 1 d D U P F 2
H77A H 0.473396 0.638634 0.478924 0.133 Uiso 0.157(4) 1 calc R U P F 2
H77B H 0.431607 0.678006 0.513887 0.133 Uiso 0.157(4) 1 calc R U P F 2
H77C H 0.497539 0.710307 0.509840 0.133 Uiso 0.157(4) 1 calc R U P F 2

loop_
_atom_site_aniso_label
_atom_site_aniso_U_11
_atom_site_aniso_U_22
_atom_site_aniso_U_33
_atom_site_aniso_U_23
_atom_site_aniso_U_13
_atom_site_aniso_U_12
U1 0.01193(6) 0.01429(6) 0.01982(7) 0.000 -0.00132(4) 0.000
O1 0.0399(11) 0.0316(11) 0.0275(10) -0.0029(8) -0.0003(8) 0.0144(8)
O2 0.0283(10) 0.0234(9) 0.0395(11) -0.0051(8) -0.0027(8) 0.0032(7)
C45 0.0144(15) 0.0190(16) 0.0200(16) 0.000 0.0016(12) 0.000
C53 0.0197(11) 0.0122(11) 0.0306(13) -0.0010(9) -0.0018(9) -0.0021(8)
C12 0.0196(11) 0.0222(12) 0.0211(12) 0.0023(9) -0.0007(9) -0.0008(9)
C6 0.0186(11) 0.0119(11) 0.0228(12) 0.0019(9) 0.0009(9) 0.0005(8)
C46 0.0134(10) 0.0225(12) 0.0243(12) 0.0004(9) 0.0019(9) 0.0002(9)
C7 0.0204(11) 0.0155(11) 0.0228(12) -0.0016(9) -0.0023(9) -0.0036(9)
C54 0.0198(11) 0.0160(11) 0.0236(12) -0.0004(9) 0.0005(9) -0.0035(9)
C49 0.0165(11) 0.0173(11) 0.0253(12) -0.0005(9) -0.0020(9) -0.0041(8)
C11 0.0203(12) 0.0227(13) 0.0272(13) -0.0024(10) 0.0020(10) -0.0009(9)
C1 0.0201(11) 0.0109(10) 0.0228(12) 0.0011(9) 0.0000(9) 0.0006(8)
C5 0.0208(12) 0.0158(11) 0.0290(13) 0.0002(9) -0.0040(10) -0.0016(9)
C29 0.0212(12) 0.0262(13) 0.0269(13) -0.0077(10) 0.0050(10) -0.0003(10)
C47 0.0185(11) 0.0213(13) 0.0346(14) -0.0053(10) -0.0017(10) -0.0024(9)
C25 0.0197(11) 0.0230(13) 0.0236(12) -0.0042(9) 0.0052(9) 0.0003(9)
C10 0.0335(14) 0.0273(14) 0.0214(13) -0.0050(10) 0.0033(10) -0.0056(10)
C30 0.0210(12) 0.0240(13) 0.0259(13) -0.0027(10) 0.0024(9) 0.0019(9)
C50 0.0207(12) 0.0234(13) 0.0293(14) -0.0046(10) 0.0005(10) -0.0003(9)
C55 0.0188(11) 0.0165(12) 0.0350(14) 0.0001(10) -0.0020(10) -0.0013(9)
C9 0.0452(16) 0.0198(13) 0.0215(13) -0.0002(10) -0.0061(11) -0.0066(11)
C8 0.0345(14) 0.0147(12) 0.0250(13) -0.0001(9) -0.0062(10) -0.0008(10)
C2 0.0228(11) 0.0122(11) 0.0246(12) 0.0007(9) 0.0019(9) -0.0007(8)
C52 0.0237(12) 0.0209(12) 0.0312(14) -0.0009(10) -0.0095(10) -0.0005(9)
B2 0.0145(16) 0.0171(18) 0.0212(19) 0.000 -0.0029(13) 0.000
C51 0.0260(13) 0.0269(13) 0.0245(13) -0.0050(10) -0.0029(10) -0.0023(10)
C28 0.0442(16) 0.0382(17) 0.0222(13) -0.0064(11) 0.0009(11) -0.0120(13)
C4 0.0170(11) 0.0199(12) 0.0390(15) 0.0025(10) 0.0017(10) -0.0017(9)
C58 0.0261(13) 0.0258(14) 0.0377(16) -0.0004(11) 0.0062(11) 0.0028(10)
C26 0.0479(17) 0.0271(14) 0.0281(15) 0.0013(11) -0.0004(12) -0.0133(12)
C67 0.0544(19) 0.0383(17) 0.0272(15) 0.0051(12) -0.0030(13) 0.0159(14)
C56 0.0202(12) 0.0218(13) 0.0521(18) 0.0007(12) -0.0027(11) -0.0022(10)
C31 0.0362(13) 0.0241(13) 0.0318(13) -0.0092(10) -0.0014(10) -0.0026(10)
C3 0.0242(12) 0.0192(12) 0.0295(13) -0.0012(10) 0.0081(10) -0.0002(9)
B1 0.0179(12) 0.0206(13) 0.0205(13) -0.0034(10) 0.0003(10) -0.0009(10)
C48 0.0225(17) 0.0172(17) 0.041(2) 0.000 -0.0007(15) 0.000
C57 0.0271(13) 0.0190(13) 0.0429(16) 0.0028(11) 0.0002(11) 0.0007(10)
C27 0.058(2) 0.0398(18) 0.0255(15) 0.0058(12) -0.0006(13) -0.0149(14)
C13 0.0293(14) 0.0257(14) 0.0320(15) -0.0046(11) 0.0040(11) 0.0050(10)
C69 0.027(2) 0.026(2) 0.0236(19) -0.0021(14) -0.0057(14) -0.0015(15)
C59 0.0411(16) 0.0441(18) 0.0243(14) -0.0085(12) -0.0049(12) 0.0047(13)
C72 0.0389(18) 0.0295(17) 0.103(3) -0.0259(18) -0.0176(19) 0.0132(13)
C70 0.033(3) 0.037(2) 0.030(2) -0.0130(17) -0.0029(18) 0.0131(18)
C17 0.066(2) 0.0341(17) 0.0430(19) -0.0006(14) -0.0016(16) 0.0280(15)
C18 0.084(2) 0.0347(14) 0.0210(13) 0.0043(11) -0.0124(13) -0.0094(14)
C15 0.0398(17) 0.0394(18) 0.062(2) -0.0056(15) 0.0175(15) 0.0086(14)
C35 0.065(2) 0.0304(18) 0.0343(16) -0.0087(14) -0.0078(15) -0.0119(16)
C33 0.059(2) 0.037(2) 0.0406(18) -0.0103(15) 0.0096(17) -0.0214(18)
C14 0.0467(18) 0.0229(15) 0.060(2) -0.0023(14) 0.0013(15) -0.0017(12)
C38 0.116(3) 0.0519(18) 0.0280(16) 0.0144(14) -0.0188(15) -0.0334(19)
C37 0.0482(18) 0.0276(18) 0.071(3) -0.0142(19) -0.0085(17) 0.0064(14)
C60 0.076(3) 0.045(2) 0.033(2) -0.0177(18) -0.016(2) 0.009(2)
C21 0.078(4) 0.031(2) 0.024(3) 0.0095(19) -0.004(3) -0.003(2)
C44 0.115(4) 0.0445(19) 0.039(2) 0.0195(15) -0.017(2) -0.020(2)
C66 0.063(3) 0.092(4) 0.027(2) -0.014(2) 0.0087(19) -0.008(3)
C62 0.071(3) 0.059(3) 0.0222(19) -0.0082(17) -0.0097(18) 0.023(2)
C73 0.042(2) 0.064(2) 0.074(3) -0.004(2) 0.001(2) 0.0064(19)
C74 0.039(2) 0.062(2) 0.069(2) -0.0074(19) -0.0054(17) -0.0018(17)
C40 0.169(4) 0.061(3) 0.033(2) 0.0087(18) 0.009(2) -0.032(3)
C75 0.046(2) 0.068(3) 0.072(2) 0.0011(18) -0.0098(18) -0.0156(19)
C42 0.133(3) 0.065(3) 0.062(3) 0.031(2) -0.051(3) -0.031(3)
C81 0.052(3) 0.102(4) 0.083(3) -0.016(2) -0.003(2) -0.019(2)
C19 0.078(2) 0.051(4) 0.025(3) 0.009(2) -0.016(2) -0.002(2)
C23 0.097(5) 0.039(3) 0.023(2) 0.0031(18) -0.008(3) 0.003(3)
C76 0.099(5) 0.183(7) 0.087(3) -0.050(4) -0.029(4) 0.022(5)
C61 0.052(12) 0.085(17) 0.050(12) -0.042(12) -0.003(9) -0.018(11)
C63 0.084(17) 0.070(15) 0.025(9) -0.015(9) 0.010(10) -0.021(12)
C65 0.065(14) 0.12(2) 0.022(9) -0.031(11) -0.002(9) 0.021(14)
C20 0.131(7) 0.038(2) 0.026(4) 0.008(2) -0.019(5) 0.004(3)
C24 0.065(4) 0.046(3) 0.025(3) 0.004(2) -0.011(3) -0.007(3)
C22 0.078(3) 0.061(4) 0.035(4) 0.017(3) -0.009(3) -0.022(3)
C34 0.045(4) 0.042(9) 0.054(7) -0.002(7) -0.013(4) -0.013(5)
C36 0.056(6) 0.039(8) 0.048(7) -0.012(6) 0.010(5) 0.009(5)
C32 0.039(7) 0.024(7) 0.042(4) -0.003(4) 0.002(4) -0.005(6)
C43 0.129(9) 0.057(5) 0.047(10) 0.011(6) -0.018(9) -0.027(6)
C39 0.118(4) 0.064(9) 0.049(10) 0.024(9) -0.018(6) -0.036(4)
C41 0.136(10) 0.055(8) 0.027(7) 0.016(6) -0.025(7) -0.034(8)
C68 0.034(6) 0.044(7) 0.036(6) -0.008(5) 0.005(4) -0.001(5)
C71 0.030(3) 0.030(3) 0.030(3) -0.0003(10) 0.0019(10) -0.0003(10)
C82 0.054(8) 0.087(5) 0.083(8) -0.010(6) -0.004(7) -0.006(5)
C80 0.056(5) 0.087(5) 0.083(4) -0.010(4) -0.003(4) -0.007(4)
C79 0.066(5) 0.099(5) 0.085(4) -0.005(4) -0.005(4) -0.004(5)
C78 0.068(6) 0.102(7) 0.078(6) -0.009(6) -0.005(5) -0.002(6)
C77 0.074(11) 0.111(12) 0.080(9) -0.003(9) -0.005(8) 0.000(9)

loop_
_atom_type_symbol
_atom_type_description
_atom_type_scat_dispersion_real
_atom_type_scat_dispersion_imag
_atom_type_scat_source
C C 0.0033 0.0016 'International Tables Vol C Tables 4.2.6.8 and 6.1.1.4'
H H 0.0000 0.0000 'International Tables Vol C Tables 4.2.6.8 and 6.1.1.4'
B B 0.0013 0.0007 'International Tables Vol C Tables 4.2.6.8 and 6.1.1.4'
O O 0.0106 0.0060 'International Tables Vol C Tables 4.2.6.8 and 6.1.1.4'
U U -9.6767 9.6646 'International Tables Vol C Tables 4.2.6.8 and 6.1.1.4'

loop_
_geom_angle_atom_site_label_1
_geom_angle_atom_site_label_2
_geom_angle_atom_site_label_3
_geom_angle
_geom_angle_site_symmetry_1
_geom_angle_site_symmetry_3
_geom_angle_publ_flag
O1 U1 O1 172.01(8) . 2_655 ?
O1 U1 O2 62.57(6) 2_655 2_655 ?
O1 U1 O2 125.21(6) . 2_655 ?
O1 U1 O2 125.21(6) 2_655 . ?
O1 U1 O2 62.57(6) . . ?
O1 U1 B2 86.00(4) 2_655 . ?
O1 U1 B2 86.00(4) . . ?
O1 U1 B1 98.59(7) 2_655 . ?
O1 U1 B1 83.09(7) . . ?
O1 U1 B1 98.59(7) . 2_655 ?
O1 U1 B1 83.09(7) 2_655 2_655 ?
O1 U1 H1C 68.7 . . ?
O1 U1 H1C 109.8 2_655 . ?
O2 U1 O2 67.42(8) 2_655 . ?
B2 U1 O2 146.29(4) . 2_655 ?
B2 U1 O2 146.29(4) . . ?
B1 U1 O2 73.08(7) . 2_655 ?
B1 U1 O2 73.08(7) 2_655 . ?
B1 U1 O2 86.82(7) 2_655 2_655 ?
B1 U1 O2 86.82(7) . . ?
B1 U1 B2 102.02(6) . . ?
B1 U1 B2 102.02(6) 2_655 . ?
B1 U1 B1 155.96(12) . 2_655 ?
B1 U1 H1C 25.7 . . ?
B1 U1 H1C 167.1 2_655 . ?
H1C U1 O2 98.2 . . ?
H1C U1 O2 98.7 . 2_655 ?
H1C U1 B2 79.8 . . ?
C67 O1 U1 123.97(16) . . ?
C67 O1 C69 104.4(2) . . ?
C67 O1 C68 118.2(5) . . ?
C69 O1 U1 116.13(17) . . ?
C68 O1 U1 117.8(4) . . ?
C72 O2 U1 121.37(17) . . ?
C72 O2 C71 123.5(5) . . ?
C70 O2 U1 111.77(19) . . ?
C70 O2 C72 105.6(3) . . ?
C71 O2 U1 108.0(4) . . ?
C46 C45 C46 115.0(3) . 2_655 ?
C46 C45 B2 122.50(15) 2_655 . ?
C46 C45 B2 122.50(15) . . ?
C54 C53 C55 122.2(2) . . ?
C52 C53 C54 118.4(2) . . ?
C52 C53 C55 119.5(2) . . ?
C7 C12 H12 119.4 . . ?
C11 C12 H12 119.4 . . ?
C11 C12 C7 121.3(2) . . ?
C1 C6 C7 124.3(2) . . ?
C5 C6 C7 114.8(2) . . ?
C5 C6 C1 120.8(2) . . ?
C45 C46 C49 124.0(2) . . ?
C47 C46 C45 122.0(2) . . ?
C47 C46 C49 114.0(2) . . ?
C12 C7 C6 119.8(2) . . ?
C8 C7 C12 118.5(2) . . ?
C8 C7 C6 121.1(2) . . ?
C53 C54 H54 119.6 . . ?
C53 C54 C49 120.8(2) . . ?
C49 C54 H54 119.6 . . ?
C54 C49 C46 120.4(2) . . ?
C50 C49 C46 119.5(2) . . ?
C50 C49 C54 119.4(2) . . ?
C12 C11 C10 117.9(2) . . ?
C12 C11 C13 122.7(2) . . ?
C10 C11 C13 119.3(2) . . ?
C6 C1 C2 116.6(2) . . ?
C6 C1 B1 121.9(2) . . ?
C2 C1 B1 121.4(2) . . ?
C6 C5 H5 119.4 . . ?
C4 C5 C6 121.2(2) . . ?
C4 C5 H5 119.4 . . ?
C30 C29 C31 119.2(2) . . ?
C28 C29 C30 117.9(2) . . ?
C28 C29 C31 122.8(2) . . ?
C46 C47 H47 119.4 . . ?
C48 C47 C46 121.2(2) . . ?
C48 C47 H47 119.4 . . ?
C30 C25 C2 122.8(2) . . ?
C30 C25 C26 118.3(2) . . ?
C26 C25 C2 118.9(2) . . ?
C11 C10 H10 118.9 . . ?
C9 C10 C11 122.3(2) . . ?
C9 C10 H10 118.9 . . ?
C29 C30 H30 119.1 . . ?
C25 C30 C29 121.8(2) . . ?
C25 C30 H30 119.1 . . ?
C49 C50 H50 119.3 . . ?
C49 C50 C51 121.4(2) . . ?
C51 C50 H50 119.3 . . ?
C58 C55 C53 112.3(2) . . ?
C58 C55 C56 108.5(2) . . ?
C58 C55 C57 107.4(2) . . ?
C56 C55 C53 110.1(2) . . ?
C57 C55 C53 108.5(2) . . ?
C57 C55 C56 110.0(2) . . ?
C10 C9 C8 117.9(2) . . ?
C10 C9 C18 122.0(3) . . ?
C8 C9 C18 120.0(3) . . ?
C7 C8 C9 122.1(2) . . ?
C7 C8 H8 119.0 . . ?
C9 C8 H8 119.0 . . ?
C1 C2 C25 122.9(2) . . ?
C3 C2 C1 121.3(2) . . ?
C3 C2 C25 115.8(2) . . ?
C53 C52 H52 118.6 . . ?
C53 C52 C51 122.8(2) . . ?
C51 C52 H52 118.6 . . ?
U1 B2 H2A 70.5 . . ?
U1 B2 H2B 70.5 . . ?
U1 B2 H2C 70.5 . . ?
C45 B2 U1 180.0 . . ?
C45 B2 H2A 109.5 . . ?
C45 B2 H2B 109.5 . . ?
C45 B2 H2C 109.5 . . ?
H2A B2 H2B 109.5 . . ?
H2A B2 H2C 109.5 . . ?
H2B B2 H2C 109.5 . . ?
C50 C51 C59 120.2(2) . . ?
C52 C51 C50 117.2(2) . . ?
C52 C51 C59 122.5(2) . . ?
C29 C28 H28 118.9 . . ?
C29 C28 C27 122.3(3) . . ?
C27 C28 H28 118.9 . . ?
C5 C4 H4 120.5 . . ?
C5 C4 C3 119.1(2) . . ?
C3 C4 H4 120.5 . . ?
C55 C58 H58A 109.5 . . ?
C55 C58 H58B 109.5 . . ?
C55 C58 H58C 109.5 . . ?
H58A C58 H58B 109.5 . . ?
H58A C58 H58C 109.5 . . ?
H58B C58 H58C 109.5 . . ?
C25 C26 H26 119.0 . . ?
C27 C26 C25 122.0(3) . . ?
C27 C26 H26 119.0 . . ?
O1 C67 H67A 109.5 . . ?
O1 C67 H67B 109.5 . . ?
O1 C67 H67C 109.5 . . ?
H67A C67 H67B 109.5 . . ?
H67A C67 H67C 109.5 . . ?
H67B C67 H67C 109.5 . . ?
C55 C56 H56A 109.5 . . ?
C55 C56 H56B 109.5 . . ?
C55 C56 H56C 109.5 . . ?
H56A C56 H56B 109.5 . . ?
H56A C56 H56C 109.5 . . ?
H56B C56 H56C 109.5 . . ?
C29 C31 C34 109.7(10) . . ?
C29 C31 C32 113.7(9) . . ?
C35 C31 C29 111.6(2) . . ?
C35 C31 C37 107.8(3) . . ?
C33 C31 C29 110.3(2) . . ?
C33 C31 C35 108.9(3) . . ?
C33 C31 C37 109.8(3) . . ?
C37 C31 C29 108.4(2) . . ?
C34 C31 C32 98.8(14) . . ?
C36 C31 C29 113.6(11) . . ?
C36 C31 C34 114.1(16) . . ?
C36 C31 C32 106.0(15) . . ?
C2 C3 H3 119.7 . . ?
C4 C3 C2 120.7(2) . . ?
C4 C3 H3 119.7 . . ?
U1 B1 H1A 68.7 . . ?
U1 B1 H1B 65.8 . . ?
U1 B1 H1C 77.3 . . ?
C1 B1 U1 173.08(18) . . ?
C1 B1 H1A 109.5 . . ?
C1 B1 H1B 109.5 . . ?
C1 B1 H1C 109.5 . . ?
H1A B1 H1B 109.5 . . ?
H1A B1 H1C 109.5 . . ?
H1B B1 H1C 109.5 . . ?
C47 C48 C47 118.5(3) 2_655 . ?
C47 C48 H48 120.7 2_655 . ?
C47 C48 H48 120.7 . . ?
C55 C57 H57A 109.5 . . ?
C55 C57 H57B 109.5 . . ?
C55 C57 H57C 109.5 . . ?
H57A C57 H57B 109.5 . . ?
H57A C57 H57C 109.5 . . ?
H57B C57 H57C 109.5 . . ?
C28 C27 C38 120.3(3) . . ?
C26 C27 C28 117.6(3) . . ?
C26 C27 C38 122.1(3) . . ?
C17 C13 C11 112.4(2) . . ?
C17 C13 C15 108.6(3) . . ?
C17 C13 C14 108.6(3) . . ?
C15 C13 C11 110.7(2) . . ?
C15 C13 C14 108.3(2) . . ?
C14 C13 C11 108.1(2) . . ?
O1 C69 H69A 110.2 . . ?
O1 C69 H69B 110.2 . . ?
O1 C69 C70 107.4(3) . . ?
H69A C69 H69B 108.5 . . ?
C70 C69 H69A 110.2 . . ?
C70 C69 H69B 110.2 . . ?
C51 C59 C66 109.3(3) . . ?
C51 C59 C61 109.8(8) . . ?
C51 C59 C65 115.9(7) . . ?
C60 C59 C51 108.3(3) . . ?
C60 C59 C66 109.5(3) . . ?
C60 C59 C62 110.3(3) . . ?
C62 C59 C51 111.8(3) . . ?
C62 C59 C66 107.6(3) . . ?
C63 C59 C51 110.8(7) . . ?
C63 C59 C61 108.5(13) . . ?
C63 C59 C65 107.4(14) . . ?
C65 C59 C61 104.0(13) . . ?
O2 C72 H72A 109.5 . . ?
O2 C72 H72B 109.5 . . ?
O2 C72 H72C 109.5 . . ?
H72A C72 H72B 109.5 . . ?
H72A C72 H72C 109.5 . . ?
H72B C72 H72C 109.5 . . ?
O2 C70 C69 106.6(3) . . ?
O2 C70 H70 126.7 . . ?
C69 C70 H70 126.7 . . ?
C13 C17 H17A 109.5 . . ?
C13 C17 H17B 109.5 . . ?
C13 C17 H17C 109.5 . . ?
H17A C17 H17B 109.5 . . ?
H17A C17 H17C 109.5 . . ?
H17B C17 H17C 109.5 . . ?
C9 C18 C19 105.6(3) . . ?
C9 C18 C22 104.2(4) . . ?
C21 C18 C9 110.2(3) . . ?
C21 C18 C19 102.4(4) . . ?
C23 C18 C9 116.6(3) . . ?
C23 C18 C21 115.7(5) . . ?
C23 C18 C19 104.5(4) . . ?
C20 C18 C9 116.6(4) . . ?
C20 C18 C24 118.6(6) . . ?
C20 C18 C22 103.1(7) . . ?
C24 C18 C9 110.1(4) . . ?
C24 C18 C22 101.7(5) . . ?
C13 C15 H15A 109.5 . . ?
C13 C15 H15B 109.5 . . ?
C13 C15 H15C 109.5 . . ?
H15A C15 H15B 109.5 . . ?
H15A C15 H15C 109.5 . . ?
H15B C15 H15C 109.5 . . ?
C31 C35 H35A 109.5 . . ?
C31 C35 H35B 109.5 . . ?
C31 C35 H35C 109.5 . . ?
H35A C35 H35B 109.5 . . ?
H35A C35 H35C 109.5 . . ?
H35B C35 H35C 109.5 . . ?
C31 C33 H33A 109.5 . . ?
C31 C33 H33B 109.5 . . ?
C31 C33 H33C 109.5 . . ?
H33A C33 H33B 109.5 . . ?
H33A C33 H33C 109.5 . . ?
H33B C33 H33C 109.5 . . ?
C13 C14 H14A 109.5 . . ?
C13 C14 H14B 109.5 . . ?
C13 C14 H14C 109.5 . . ?
H14A C14 H14B 109.5 . . ?
H14A C14 H14C 109.5 . . ?
H14B C14 H14C 109.5 . . ?
C27 C38 C44 112.0(3) . . ?
C27 C38 C42 109.8(3) . . ?
C27 C38 C39 100.8(16) . . ?
C27 C38 C41 109.2(15) . . ?
C44 C38 C42 105.7(4) . . ?
C40 C38 C27 109.1(4) . . ?
C40 C38 C44 109.6(4) . . ?
C40 C38 C42 110.6(4) . . ?
C43 C38 C27 118.1(19) . . ?
C43 C38 C39 100(3) . . ?
C43 C38 C41 117(3) . . ?
C39 C38 C41 109(3) . . ?
C31 C37 H37A 109.5 . . ?
C31 C37 H37B 109.5 . . ?
C31 C37 H37C 109.5 . . ?
H37A C37 H37B 109.5 . . ?
H37A C37 H37C 109.5 . . ?
H37B C37 H37C 109.5 . . ?
C59 C60 H60A 109.5 . . ?
C59 C60 H60B 109.5 . . ?
C59 C60 H60C 109.5 . . ?
H60A C60 H60B 109.5 . . ?
H60A C60 H60C 109.5 . . ?
H60B C60 H60C 109.5 . . ?
C18 C21 H21A 109.5 . . ?
C18 C21 H21B 109.5 . . ?
C18 C21 H21C 109.5 . . ?
H21A C21 H21B 109.5 . . ?
H21A C21 H21C 109.5 . . ?
H21B C21 H21C 109.5 . . ?
C38 C44 H44A 109.5 . . ?
C38 C44 H44B 109.5 . . ?
C38 C44 H44C 109.5 . . ?
H44A C44 H44B 109.5 . . ?
H44A C44 H44C 109.5 . . ?
H44B C44 H44C 109.5 . . ?
C59 C66 H66A 109.5 . . ?
C59 C66 H66B 109.5 . . ?
C59 C66 H66C 109.5 . . ?
H66A C66 H66B 109.5 . . ?
H66A C66 H66C 109.5 . . ?
H66B C66 H66C 109.5 . . ?
C59 C62 H62A 109.5 . . ?
C59 C62 H62B 109.5 . . ?
C59 C62 H62C 109.5 . . ?
H62A C62 H62B 109.5 . . ?
H62A C62 H62C 109.5 . . ?
H62B C62 H62C 109.5 . . ?
H73A C73 H73B 109.5 . . ?
H73A C73 H73C 109.5 . . ?
H73B C73 H73C 109.5 . . ?
C74 C73 H73A 109.5 . . ?
C74 C73 H73B 109.5 . . ?
C74 C73 H73C 109.5 . . ?
C73 C74 H74A 109.0 . . ?
C73 C74 H74B 109.0 . . ?
C73 C74 C75 113.0(4) . . ?
H74A C74 H74B 107.8 . . ?
C75 C74 H74A 109.0 . . ?
C75 C74 H74B 109.0 . . ?
C38 C40 H40A 109.5 . . ?
C38 C40 H40B 109.5 . . ?
C38 C40 H40C 109.5 . . ?
H40A C40 H40B 109.5 . . ?
H40A C40 H40C 109.5 . . ?
H40B C40 H40C 109.5 . . ?
C74 C75 H75A 108.3 . . ?
C74 C75 H75B 108.3 . . ?
H75A C75 H75B 107.4 . . ?
C81 C75 C74 115.9(5) . . ?
C81 C75 H75A 108.3 . . ?
C81 C75 H75B 108.3 . . ?
C38 C42 H42A 109.5 . . ?
C38 C42 H42B 109.5 . . ?
C38 C42 H42C 109.5 . . ?
H42A C42 H42B 109.5 . . ?
H42A C42 H42C 109.5 . . ?
H42B C42 H42C 109.5 . . ?
C75 C81 H81A 109.2 . . ?
C75 C81 H81B 109.2 . . ?
C75 C81 C76 112.0(5) . . ?
H81A C81 H81B 107.9 . . ?
C76 C81 H81A 109.2 . . ?
C76 C81 H81B 109.2 . . ?
C18 C19 H19A 109.5 . . ?
C18 C19 H19B 109.5 . . ?
C18 C19 H19C 109.5 . . ?
H19A C19 H19B 109.5 . . ?
H19A C19 H19C 109.5 . . ?
H19B C19 H19C 109.5 . . ?
C18 C23 H23A 109.5 . . ?
C18 C23 H23B 109.5 . . ?
C18 C23 H23C 109.5 . . ?
H23A C23 H23B 109.5 . . ?
H23A C23 H23C 109.5 . . ?
H23B C23 H23C 109.5 . . ?
C81 C76 H76A 109.5 . . ?
C81 C76 H76B 109.5 . . ?
C81 C76 H76C 109.5 . . ?
H76A C76 H76B 109.5 . . ?
H76A C76 H76C 109.5 . . ?
H76B C76 H76C 109.5 . . ?
C59 C61 H61A 109.5 . . ?
C59 C61 H61B 109.5 . . ?
C59 C61 H61C 109.5 . . ?
H61A C61 H61B 109.5 . . ?
H61A C61 H61C 109.5 . . ?
H61B C61 H61C 109.5 . . ?
C59 C63 H63A 109.5 . . ?
C59 C63 H63B 109.5 . . ?
C59 C63 H63C 109.5 . . ?
H63A C63 H63B 109.5 . . ?
H63A C63 H63C 109.5 . . ?
H63B C63 H63C 109.5 . . ?
C59 C65 H65A 109.5 . . ?
C59 C65 H65B 109.5 . . ?
C59 C65 H65C 109.5 . . ?
H65A C65 H65B 109.5 . . ?
H65A C65 H65C 109.5 . . ?
H65B C65 H65C 109.5 . . ?
C18 C20 H20A 109.5 . . ?
C18 C20 H20B 109.5 . . ?
C18 C20 H20C 109.5 . . ?
H20A C20 H20B 109.5 . . ?
H20A C20 H20C 109.5 . . ?
H20B C20 H20C 109.5 . . ?
C18 C24 H24A 109.5 . . ?
C18 C24 H24B 109.5 . . ?
C18 C24 H24C 109.5 . . ?
H24A C24 H24B 109.5 . . ?
H24A C24 H24C 109.5 . . ?
H24B C24 H24C 109.5 . . ?
C18 C22 H22A 109.5 . . ?
C18 C22 H22B 109.5 . . ?
C18 C22 H22C 109.5 . . ?
H22A C22 H22B 109.5 . . ?
H22A C22 H22C 109.5 . . ?
H22B C22 H22C 109.5 . . ?
C31 C34 H34A 109.5 . . ?
C31 C34 H34B 109.5 . . ?
C31 C34 H34C 109.5 . . ?
H34A C34 H34B 109.5 . . ?
H34A C34 H34C 109.5 . . ?
H34B C34 H34C 109.5 . . ?
C31 C36 H36A 109.5 . . ?
C31 C36 H36B 109.5 . . ?
C31 C36 H36C 109.5 . . ?
H36A C36 H36B 109.5 . . ?
H36A C36 H36C 109.5 . . ?
H36B C36 H36C 109.5 . . ?
C31 C32 H32A 109.5 . . ?
C31 C32 H32B 109.5 . . ?
C31 C32 H32C 109.5 . . ?
H32A C32 H32B 109.5 . . ?
H32A C32 H32C 109.5 . . ?
H32B C32 H32C 109.5 . . ?
C38 C43 H43A 109.5 . . ?
C38 C43 H43B 109.5 . . ?
C38 C43 H43C 109.5 . . ?
H43A C43 H43B 109.5 . . ?
H43A C43 H43C 109.5 . . ?
H43B C43 H43C 109.5 . . ?
C38 C39 H39A 109.5 . . ?
C38 C39 H39B 109.5 . . ?
C38 C39 H39C 109.5 . . ?
H39A C39 H39B 109.5 . . ?
H39A C39 H39C 109.5 . . ?
H39B C39 H39C 109.5 . . ?
C38 C41 H41A 109.5 . . ?
C38 C41 H41B 109.5 . . ?
C38 C41 H41C 109.5 . . ?
H41A C41 H41B 109.5 . . ?
H41A C41 H41C 109.5 . . ?
H41B C41 H41C 109.5 . . ?
O1 C68 H68A 111.9 . . ?
O1 C68 H68B 111.9 . . ?
O1 C68 C71 99.4(8) . . ?
H68A C68 H68B 109.6 . . ?
C71 C68 H68A 111.9 . . ?
C71 C68 H68B 111.9 . . ?
O2 C71 H71A 109.1 . . ?
O2 C71 H71B 109.1 . . ?
C68 C71 O2 112.4(8) . . ?
C68 C71 H71A 109.1 . . ?
C68 C71 H71B 109.1 . . ?
H71A C71 H71B 107.9 . . ?
H82A C82 H82B 109.5 . . ?
H82A C82 H82C 109.5 . . ?
H82B C82 H82C 109.5 . . ?
C80 C82 H82A 109.5 . . ?
C80 C82 H82B 109.5 . . ?
C80 C82 H82C 109.5 . . ?
C82 C80 H80A 110.3 . . ?
C82 C80 H80B 110.3 . . ?
C82 C80 C79 107.1(18) . . ?
H80A C80 H80B 108.5 . . ?
C79 C80 H80A 110.3 . . ?
C79 C80 H80B 110.3 . . ?
C80 C79 H79A 107.8 . . ?
C80 C79 H79B 107.8 . . ?
H79A C79 H79B 107.1 . . ?
C78 C79 C80 118(2) . . ?
C78 C79 H79A 107.8 . . ?
C78 C79 H79B 107.8 . . ?
C79 C78 H78A 112.7 . . ?
C79 C78 H78B 112.7 . . ?
C79 C78 C77 95.1(18) . . ?
H78A C78 H78B 110.2 . . ?
C77 C78 H78A 112.7 . . ?
C77 C78 H78B 112.7 . . ?
C78 C77 H77A 109.5 . . ?
C78 C77 H77B 109.5 . . ?
C78 C77 H77C 109.5 . . ?
H77A C77 H77B 109.5 . . ?
H77A C77 H77C 109.5 . . ?
H77B C77 H77C 109.5 . . ?

loop_
_geom_bond_atom_site_label_1
_geom_bond_atom_site_label_2
_geom_bond_distance
_geom_bond_site_symmetry_2
_geom_bond_publ_flag
U1 O1 2.5947(19) . ?
U1 O1 2.5947(19) 2_655 ?
U1 O2 2.7877(18) . ?
U1 O2 2.7877(18) 2_655 ?
U1 B2 2.711(4) . ?
U1 B1 2.695(3) 2_655 ?
U1 B1 2.695(3) . ?
U1 H1C 2.6978 . ?
O1 C67 1.430(3) . ?
O1 C69 1.483(4) . ?
O1 C68 1.453(9) . ?
O2 C72 1.442(3) . ?
O2 C70 1.400(5) . ?
O2 C71 1.545(10) . ?
C45 C46 1.424(3) . ?
C45 C46 1.424(3) 2_655 ?
C45 B2 1.617(5) . ?
C53 C54 1.390(3) . ?
C53 C55 1.544(3) . ?
C53 C52 1.389(4) . ?
C12 H12 0.9500 . ?
C12 C7 1.403(3) . ?
C12 C11 1.398(3) . ?
C6 C7 1.506(3) . ?
C6 C1 1.416(3) . ?
C6 C5 1.397(3) . ?
C46 C49 1.498(3) . ?
C46 C47 1.397(3) . ?
C7 C8 1.385(3) . ?
C54 H54 0.9500 . ?
C54 C49 1.394(3) . ?
C49 C50 1.390(4) . ?
C11 C10 1.401(4) . ?
C11 C13 1.541(4) . ?
C1 C2 1.417(3) . ?
C1 B1 1.598(3) . ?
C5 H5 0.9500 . ?
C5 C4 1.383(4) . ?
C29 C30 1.402(3) . ?
C29 C28 1.386(4) . ?
C29 C31 1.534(4) . ?
C47 H47 0.9500 . ?
C47 C48 1.383(3) . ?
C25 C30 1.387(3) . ?
C25 C2 1.503(3) . ?
C25 C26 1.395(4) . ?
C10 H10 0.9500 . ?
C10 C9 1.386(4) . ?
C30 H30 0.9500 . ?
C50 H50 0.9500 . ?
C50 C51 1.402(4) . ?
C55 C58 1.528(4) . ?
C55 C56 1.534(3) . ?
C55 C57 1.530(3) . ?
C9 C8 1.398(4) . ?
C9 C18 1.543(4) . ?
C8 H8 0.9500 . ?
C2 C3 1.398(3) . ?
C52 H52 0.9500 . ?
C52 C51 1.394(4) . ?
B2 H2A 1.2000 . ?
B2 H2B 1.2000 . ?
B2 H2C 1.2000 . ?
C51 C59 1.534(4) . ?
C28 H28 0.9500 . ?
C28 C27 1.402(4) . ?
C4 H4 0.9500 . ?
C4 C3 1.383(4) . ?
C58 H58A 0.9800 . ?
C58 H58B 0.9800 . ?
C58 H58C 0.9800 . ?
C26 H26 0.9500 . ?
C26 C27 1.392(4) . ?
C67 H67A 0.9800 . ?
C67 H67B 0.9800 . ?
C67 H67C 0.9800 . ?
C56 H56A 0.9800 . ?
C56 H56B 0.9800 . ?
C56 H56C 0.9800 . ?
C31 C35 1.531(4) . ?
C31 C33 1.512(5) . ?
C31 C37 1.533(5) . ?
C31 C34 1.547(16) . ?
C31 C36 1.513(16) . ?
C31 C32 1.576(16) . ?
C3 H3 0.9500 . ?
B1 H1A 1.2000 . ?
B1 H1B 1.2000 . ?
B1 H1C 1.2000 . ?
C48 H48 0.9500 . ?
C57 H57A 0.9800 . ?
C57 H57B 0.9800 . ?
C57 H57C 0.9800 . ?
C27 C38 1.541(4) . ?
C13 C17 1.522(4) . ?
C13 C15 1.534(4) . ?
C13 C14 1.540(4) . ?
C69 H69A 0.9900 . ?
C69 H69B 0.9900 . ?
C69 C70 1.508(6) . ?
C59 C60 1.515(5) . ?
C59 C66 1.542(5) . ?
C59 C62 1.529(5) . ?
C59 C61 1.577(14) . ?
C59 C63 1.528(15) . ?
C59 C65 1.542(15) . ?
C72 H72A 0.9800 . ?
C72 H72B 0.9800 . ?
C72 H72C 0.9800 . ?
C70 H70 0.9500 . ?
C17 H17A 0.9800 . ?
C17 H17B 0.9800 . ?
C17 H17C 0.9800 . ?
C18 C21 1.495(6) . ?
C18 C19 1.678(7) . ?
C18 C23 1.442(7) . ?
C18 C20 1.418(9) . ?
C18 C24 1.501(7) . ?
C18 C22 1.694(9) . ?
C15 H15A 0.9800 . ?
C15 H15B 0.9800 . ?
C15 H15C 0.9800 . ?
C35 H35A 0.9800 . ?
C35 H35B 0.9800 . ?
C35 H35C 0.9800 . ?
C33 H33A 0.9800 . ?
C33 H33B 0.9800 . ?
C33 H33C 0.9800 . ?
C14 H14A 0.9800 . ?
C14 H14B 0.9800 . ?
C14 H14C 0.9800 . ?
C38 C44 1.548(6) . ?
C38 C40 1.514(7) . ?
C38 C42 1.549(7) . ?
C38 C43 1.52(2) . ?
C38 C39 1.55(2) . ?
C38 C41 1.569(19) . ?
C37 H37A 0.9800 . ?
C37 H37B 0.9800 . ?
C37 H37C 0.9800 . ?
C60 H60A 0.9800 . ?
C60 H60B 0.9800 . ?
C60 H60C 0.9800 . ?
C21 H21A 0.9800 . ?
C21 H21B 0.9800 . ?
C21 H21C 0.9800 . ?
C44 H44A 0.9800 . ?
C44 H44B 0.9800 . ?
C44 H44C 0.9800 . ?
C66 H66A 0.9800 . ?
C66 H66B 0.9800 . ?
C66 H66C 0.9800 . ?
C62 H62A 0.9800 . ?
C62 H62B 0.9800 . ?
C62 H62C 0.9800 . ?
C73 H73A 0.9800 . ?
C73 H73B 0.9800 . ?
C73 H73C 0.9800 . ?
C73 C74 1.442(7) . ?
C74 H74A 0.9900 . ?
C74 H74B 0.9900 . ?
C74 C75 1.553(6) . ?
C40 H40A 0.9800 . ?
C40 H40B 0.9800 . ?
C40 H40C 0.9800 . ?
C75 H75A 0.9900 . ?
C75 H75B 0.9900 . ?
C75 C81 1.413(8) . ?
C42 H42A 0.9800 . ?
C42 H42B 0.9800 . ?
C42 H42C 0.9800 . ?
C81 H81A 0.9900 . ?
C81 H81B 0.9900 . ?
C81 C76 1.622(10) . ?
C19 H19A 0.9800 . ?
C19 H19B 0.9800 . ?
C19 H19C 0.9800 . ?
C23 H23A 0.9800 . ?
C23 H23B 0.9800 . ?
C23 H23C 0.9800 . ?
C76 H76A 0.9800 . ?
C76 H76B 0.9800 . ?
C76 H76C 0.9800 . ?
C61 H61A 0.9800 . ?
C61 H61B 0.9800 . ?
C61 H61C 0.9800 . ?
C63 H63A 0.9800 . ?
C63 H63B 0.9800 . ?
C63 H63C 0.9800 . ?
C65 H65A 0.9800 . ?
C65 H65B 0.9800 . ?
C65 H65C 0.9800 . ?
C20 H20A 0.9800 . ?
C20 H20B 0.9800 . ?
C20 H20C 0.9800 . ?
C24 H24A 0.9800 . ?
C24 H24B 0.9800 . ?
C24 H24C 0.9800 . ?
C22 H22A 0.9800 . ?
C22 H22B 0.9800 . ?
C22 H22C 0.9800 . ?
C34 H34A 0.9800 . ?
C34 H34B 0.9800 . ?
C34 H34C 0.9800 . ?
C36 H36A 0.9800 . ?
C36 H36B 0.9800 . ?
C36 H36C 0.9800 . ?
C32 H32A 0.9800 . ?
C32 H32B 0.9800 . ?
C32 H32C 0.9800 . ?
C43 H43A 0.9800 . ?
C43 H43B 0.9800 . ?
C43 H43C 0.9800 . ?
C39 H39A 0.9800 . ?
C39 H39B 0.9800 . ?
C39 H39C 0.9800 . ?
C41 H41A 0.9800 . ?
C41 H41B 0.9800 . ?
C41 H41C 0.9800 . ?
C68 H68A 0.9900 . ?
C68 H68B 0.9900 . ?
C68 C71 1.481(12) . ?
C71 H71A 0.9900 . ?
C71 H71B 0.9900 . ?
C82 H82A 0.9800 . ?
C82 H82B 0.9800 . ?
C82 H82C 0.9800 . ?
C82 C80 1.430(19) . ?
C80 H80A 0.9900 . ?
C80 H80B 0.9900 . ?
C80 C79 1.569(19) . ?
C79 H79A 0.9900 . ?
C79 H79B 0.9900 . ?
C79 C78 1.42(2) . ?
C78 H78A 0.9900 . ?
C78 H78B 0.9900 . ?
C78 C77 1.64(2) . ?
C77 H77A 0.9800 . ?
C77 H77B 0.9800 . ?
C77 H77C 0.9800 . ?

loop_
_geom_torsion_atom_site_label_1
_geom_torsion_atom_site_label_2
_geom_torsion_atom_site_label_3
_geom_torsion_atom_site_label_4
_geom_torsion
_geom_torsion_site_symmetry_1
_geom_torsion_site_symmetry_2
_geom_torsion_site_symmetry_3
_geom_torsion_site_symmetry_4
_geom_torsion_publ_flag
U1 O1 C69 C70 -49.7(3) . . . . ?
U1 O1 C68 C71 63.1(8) . . . . ?
U1 O2 C70 C69 -51.4(4) . . . . ?
U1 O2 C71 C68 42.5(10) . . . . ?
O1 C69 C70 O2 66.9(4) . . . . ?
O1 C68 C71 O2 -67.3(10) . . . . ?
C45 C46 C49 C54 67.2(3) . . . . ?
C45 C46 C49 C50 -122.5(2) . . . . ?
C45 C46 C47 C48 -3.8(3) . . . . ?
C53 C54 C49 C46 168.6(2) . . . . ?
C53 C54 C49 C50 -1.8(3) . . . . ?
C53 C52 C51 C50 -0.8(4) . . . . ?
C53 C52 C51 C59 -177.8(2) . . . . ?
C12 C7 C8 C9 -1.5(4) . . . . ?
C12 C11 C10 C9 -1.1(4) . . . . ?
C12 C11 C13 C17 -11.7(4) . . . . ?
C12 C11 C13 C15 -133.3(3) . . . . ?
C12 C11 C13 C14 108.2(3) . . . . ?
C6 C7 C8 C9 -172.5(2) . . . . ?
C6 C1 C2 C25 172.0(2) . . . . ?
C6 C1 C2 C3 -4.9(3) . . . . ?
C6 C5 C4 C3 -2.7(4) . . . . ?
C46 C45 C46 C49 -175.6(3) 2_655 . . . ?
C46 C45 C46 C47 1.87(17) 2_655 . . . ?
C46 C49 C50 C51 -170.6(2) . . . . ?
C46 C47 C48 C47 1.88(17) . . . 2_655 ?
C7 C12 C11 C10 2.6(4) . . . . ?
C7 C12 C11 C13 -172.8(2) . . . . ?
C7 C6 C1 C2 -170.7(2) . . . . ?
C7 C6 C1 B1 13.7(3) . . . . ?
C7 C6 C5 C4 174.6(2) . . . . ?
C54 C53 C55 C58 -2.5(3) . . . . ?
C54 C53 C55 C56 118.5(3) . . . . ?
C54 C53 C55 C57 -121.0(2) . . . . ?
C54 C53 C52 C51 -1.1(4) . . . . ?
C54 C49 C50 C51 -0.1(4) . . . . ?
C49 C46 C47 C48 173.84(19) . . . . ?
C49 C50 C51 C52 1.4(4) . . . . ?
C49 C50 C51 C59 178.5(2) . . . . ?
C11 C12 C7 C6 169.8(2) . . . . ?
C11 C12 C7 C8 -1.3(3) . . . . ?
C11 C10 C9 C8 -1.5(4) . . . . ?
C11 C10 C9 C18 -179.1(3) . . . . ?
C1 C6 C7 C12 77.8(3) . . . . ?
C1 C6 C7 C8 -111.3(3) . . . . ?
C1 C6 C5 C4 -2.8(4) . . . . ?
C1 C2 C3 C4 -0.4(4) . . . . ?
C5 C6 C7 C12 -99.5(3) . . . . ?
C5 C6 C7 C8 71.4(3) . . . . ?
C5 C6 C1 C2 6.5(3) . . . . ?
C5 C6 C1 B1 -169.2(2) . . . . ?
C5 C4 C3 C2 4.3(4) . . . . ?
C29 C28 C27 C26 -1.5(5) . . . . ?
C29 C28 C27 C38 179.8(3) . . . . ?
C47 C46 C49 C54 -110.4(3) . . . . ?
C47 C46 C49 C50 59.9(3) . . . . ?
C25 C2 C3 C4 -177.5(2) . . . . ?
C25 C26 C27 C28 1.9(5) . . . . ?
C25 C26 C27 C38 -179.4(3) . . . . ?
C10 C11 C13 C17 172.9(3) . . . . ?
C10 C11 C13 C15 51.3(3) . . . . ?
C10 C11 C13 C14 -67.1(3) . . . . ?
C10 C9 C8 C7 2.9(4) . . . . ?
C10 C9 C18 C21 -126.2(4) . . . . ?
C10 C9 C18 C19 123.9(4) . . . . ?
C10 C9 C18 C23 8.4(6) . . . . ?
C10 C9 C18 C20 -162.7(7) . . . . ?
C10 C9 C18 C24 58.5(5) . . . . ?
C10 C9 C18 C22 -49.9(4) . . . . ?
C30 C29 C28 C27 -0.5(4) . . . . ?
C30 C29 C31 C35 -179.0(3) . . . . ?
C30 C29 C31 C33 -57.7(4) . . . . ?
C30 C29 C31 C37 62.5(4) . . . . ?
C30 C29 C31 C34 -133.9(12) . . . . ?
C30 C29 C31 C36 97.1(14) . . . . ?
C30 C29 C31 C32 -24.3(11) . . . . ?
C30 C25 C2 C1 77.7(3) . . . . ?
C30 C25 C2 C3 -105.3(3) . . . . ?
C30 C25 C26 C27 -0.2(4) . . . . ?
C50 C51 C59 C60 -69.4(4) . . . . ?
C50 C51 C59 C66 49.8(4) . . . . ?
C50 C51 C59 C62 168.9(3) . . . . ?
C50 C51 C59 C61 -126.0(11) . . . . ?
C50 C51 C59 C63 114.1(11) . . . . ?
C50 C51 C59 C65 -8.5(13) . . . . ?
C55 C53 C54 C49 -177.4(2) . . . . ?
C55 C53 C52 C51 178.7(2) . . . . ?
C8 C9 C18 C21 56.3(5) . . . . ?
C8 C9 C18 C19 -53.6(4) . . . . ?
C8 C9 C18 C23 -169.0(4) . . . . ?
C8 C9 C18 C20 19.8(8) . . . . ?
C8 C9 C18 C24 -119.0(5) . . . . ?
C8 C9 C18 C22 132.7(4) . . . . ?
C2 C25 C30 C29 175.7(2) . . . . ?
C2 C25 C26 C27 -177.9(3) . . . . ?
C52 C53 C54 C49 2.4(3) . . . . ?
C52 C53 C55 C58 177.8(2) . . . . ?
C52 C53 C55 C56 -61.3(3) . . . . ?
C52 C53 C55 C57 59.3(3) . . . . ?
C52 C51 C59 C60 107.5(3) . . . . ?
C52 C51 C59 C66 -133.2(3) . . . . ?
C52 C51 C59 C62 -14.2(4) . . . . ?
C52 C51 C59 C61 50.9(11) . . . . ?
C52 C51 C59 C63 -68.9(11) . . . . ?
C52 C51 C59 C65 168.4(13) . . . . ?
B2 C45 C46 C49 4.4(3) . . . . ?
B2 C45 C46 C47 -178.13(17) . . . . ?
C28 C29 C30 C25 2.3(4) . . . . ?
C28 C29 C31 C35 3.0(4) . . . . ?
C28 C29 C31 C33 124.2(3) . . . . ?
C28 C29 C31 C37 -115.5(3) . . . . ?
C28 C29 C31 C34 48.1(12) . . . . ?
C28 C29 C31 C36 -81.0(14) . . . . ?
C28 C29 C31 C32 157.7(11) . . . . ?
C28 C27 C38 C44 -169.7(4) . . . . ?
C28 C27 C38 C40 68.8(5) . . . . ?
C28 C27 C38 C42 -52.5(5) . . . . ?
C28 C27 C38 C43 -131(3) . . . . ?
C28 C27 C38 C39 121(2) . . . . ?
C28 C27 C38 C41 6(3) . . . . ?
C26 C25 C30 C29 -2.0(4) . . . . ?
C26 C25 C2 C1 -104.7(3) . . . . ?
C26 C25 C2 C3 72.4(3) . . . . ?
C26 C27 C38 C44 11.7(6) . . . . ?
C26 C27 C38 C40 -109.9(4) . . . . ?
C26 C27 C38 C42 128.8(4) . . . . ?
C26 C27 C38 C43 50(3) . . . . ?
C26 C27 C38 C39 -58(2) . . . . ?
C26 C27 C38 C41 -173(3) . . . . ?
C67 O1 C69 C70 170.0(3) . . . . ?
C67 O1 C68 C71 -117.1(7) . . . . ?
C31 C29 C30 C25 -175.8(2) . . . . ?
C31 C29 C28 C27 177.5(3) . . . . ?
B1 C1 C2 C25 -12.4(3) . . . . ?
B1 C1 C2 C3 170.7(2) . . . . ?
C13 C11 C10 C9 174.4(2) . . . . ?
C72 O2 C70 C69 174.7(3) . . . . ?
C72 O2 C71 C68 -108.0(8) . . . . ?
C18 C9 C8 C7 -179.5(3) . . . . ?
C73 C74 C75 C81 63.0(6) . . . . ?
C74 C75 C81 C76 173.5(5) . . . . ?
C82 C80 C79 C78 -15(4) . . . . ?
C80 C79 C78 C77 -154(3) . . . . ?
